data_7704601
loop_
_publ_author_name
'Pantalon Juraj, Natalija'
'Krklec, Marko'
'Novosel, Tiana'
'Peri\'c, Berislav'
'Vianello, Robert'
'Rai\'c-Mali\'c, Silvana'
'Kirin, Sre\'cko I'

_publ_section_title
;
 Copper(ii) and zinc(ii) complexes of mono- and
 bis-1,2,3-triazole-substituted heterocyclic ligands.
;
_journal_issue 26
_journal_name_full 'Dalton transactions (Cambridge, England : 2003)'
_journal_page_first 9002
_journal_page_last 9015
_journal_paper_doi 10.1039/d0dt01244k
_journal_volume 49
_journal_year 2020
_chemical_formula_moiety 'C38 H32 Cu N12 2+, 2(B F4 -)'
_chemical_formula_sum 'C38 H32 B2 Cu F8 N12'
_chemical_formula_weight 893.93
_space_group_crystal_system triclinic
_space_group_IT_number 2
_space_group_name_Hall '-P 1'
_space_group_name_H-M_alt 'P -1'
_atom_sites_solution_hydrogens geom
_atom_sites_solution_primary direct
_atom_sites_solution_secondary difmap
_audit_block_doi 10.5517/ccdc.csd.cc24xv64
_audit_creation_method SHELXL-2018/3
_audit_update_record
;
2020-05-13 deposited with the CCDC.	2020-06-04 downloaded from the CCDC.
;
_cell_angle_alpha 72.850(11)
_cell_angle_beta 75.004(11)
_cell_angle_gamma 86.999(11)
_cell_formula_units_Z 1
_cell_length_a 8.7077(12)
_cell_length_b 10.2766(13)
_cell_length_c 11.6856(13)
_cell_measurement_reflns_used 1483
_cell_measurement_temperature 293(2)
_cell_measurement_theta_max 72.8950
_cell_measurement_theta_min 4.1030
_cell_volume 964.8(2)
_computing_cell_refinement 'CrysAlisPro 1.171.39.46 (Rigaku OD, 2018)'
_computing_data_collection 'CrysAlisPro 1.171.39.46 (Rigaku OD, 2018)'
_computing_data_reduction 'CrysAlisPro 1.171.39.46 (Rigaku OD, 2018)'
_computing_structure_refinement 'SHELXL-2018/3 (Sheldrick, 2018)'
_computing_structure_solution 'SHELXT-2018/3 (Sheldrick, 2018)'
_diffrn_ambient_temperature 293(2)
_diffrn_detector_area_resol_mean 10.4323
_diffrn_measured_fraction_theta_full 0.999
_diffrn_measured_fraction_theta_max 0.986
_diffrn_measurement_device_type 'Nova (Cu) X-ray Source'
_diffrn_measurement_method '\w scans'
_diffrn_radiation_type CuK\a
_diffrn_radiation_wavelength 1.54184
_diffrn_reflns_av_R_equivalents 0.0672
_diffrn_reflns_av_unetI/netI 0.1087
_diffrn_reflns_Laue_measured_fraction_full 0.999
_diffrn_reflns_Laue_measured_fraction_max 0.986
_diffrn_reflns_limit_h_max 10
_diffrn_reflns_limit_h_min -10
_diffrn_reflns_limit_k_max 12
_diffrn_reflns_limit_k_min -11
_diffrn_reflns_limit_l_max 14
_diffrn_reflns_limit_l_min -11
_diffrn_reflns_number 8434
_diffrn_reflns_point_group_measured_fraction_full 0.999
_diffrn_reflns_point_group_measured_fraction_max 0.986
_diffrn_reflns_theta_full 67.684
_diffrn_reflns_theta_max 75.921
_diffrn_reflns_theta_min 4.095
_diffrn_source 'micro-focus sealed X-ray tube'
_exptl_absorpt_coefficient_mu 1.560
_exptl_absorpt_correction_T_max 1.00000
_exptl_absorpt_correction_T_min 0.75963
_exptl_absorpt_correction_type multi-scan
_exptl_absorpt_process_details
;
CrysAlisPro 1.171.39.46 (Rigaku Oxford Diffraction, 2018)
Empirical absorption correction using spherical harmonics,
 implemented in SCALE3 ABSPACK scaling algorithm.
;
_exptl_crystal_colour light-blue
_exptl_crystal_density_diffrn 1.539
_exptl_crystal_description cube
_exptl_crystal_F_000 455
_exptl_crystal_size_max 0.20
_exptl_crystal_size_mid 0.03
_exptl_crystal_size_min 0.02
_refine_diff_density_max 0.611
_refine_diff_density_min -0.751
_refine_diff_density_rms 0.078
_refine_ls_extinction_method none
_refine_ls_goodness_of_fit_ref 1.053
_refine_ls_hydrogen_treatment constr
_refine_ls_matrix_type full
_refine_ls_number_parameters 305
_refine_ls_number_reflns 3958
_refine_ls_number_restraints 12
_refine_ls_restrained_S_all 1.053
_refine_ls_R_factor_all 0.1195
_refine_ls_R_factor_gt 0.0804
_refine_ls_shift/su_max 0.000
_refine_ls_shift/su_mean 0.000
_refine_ls_structure_factor_coef Fsqd
_refine_ls_weighting_details 'w=1/[\s^2^(Fo^2^)+(0.1292P)^2^+0.0540P] where P=(Fo^2^+2Fc^2^)/3'
_refine_ls_weighting_scheme calc
_refine_ls_wR_factor_gt 0.2147
_refine_ls_wR_factor_ref 0.2821
_reflns_Friedel_coverage 0.000
_reflns_number_gt 2381
_reflns_number_total 3958
_reflns_threshold_expression 'I > 2\s(I)'
_cod_data_source_file d0dt01244k3.cif
_cod_data_source_block 8aCu
_cod_depositor_comments 'Adding full bibliography for 7704600--7704605.cif.'
_cod_database_code 7704601
_shelx_shelxl_version_number 2018/3
_shelx_space_group_comment
;
The symmetry employed for this shelxl refinement is uniquely defined
by the following loop, which should always be used as a source of
symmetry information in preference to the above space-group names.
They are only intended as comments.
;

loop_
_space_group_symop_operation_xyz
'x, y, z'
'-x, -y, -z'

loop_
_atom_site_label
_atom_site_type_symbol
_atom_site_fract_x
_atom_site_fract_y
_atom_site_fract_z
_atom_site_U_iso_or_equiv
_atom_site_adp_type
_atom_site_occupancy
_atom_site_site_symmetry_order
_atom_site_calc_flag
_atom_site_refinement_flags_posn
_atom_site_refinement_flags_adp
_atom_site_refinement_flags_occupancy
_atom_site_disorder_assembly
_atom_site_disorder_group
Cu1 Cu 0.500000 0.500000 0.500000 0.0591(3) Uani 1 2 d S . P . .
C1_1 C 0.6895(6) 0.7448(5) 0.4410(5) 0.0588(11) Uani 1 1 d . . . . .
C2_1 C 0.7330(7) 0.8711(6) 0.4464(6) 0.0711(14) Uani 1 1 d . . . . .
H2_1 H 0.812508 0.925096 0.383326 0.085 Uiso 1 1 calc R U . . .
C3_1 C 0.6574(8) 0.9136(6) 0.5451(7) 0.0826(18) Uani 1 1 d . . . . .
H3_1 H 0.685851 0.997155 0.550601 0.099 Uiso 1 1 calc R U . . .
C4_1 C 0.5384(8) 0.8338(6) 0.6378(6) 0.0770(15) Uani 1 1 d . . . . .
H4_1 H 0.487870 0.861000 0.707137 0.092 Uiso 1 1 calc R U . . .
C5_1 C 0.4971(7) 0.7134(6) 0.6245(5) 0.0680(13) Uani 1 1 d . . . . .
H5_1 H 0.415629 0.659481 0.685595 0.082 Uiso 1 1 calc R U . . .
N1_1 N 0.5691(5) 0.6707(4) 0.5276(4) 0.0593(9) Uani 1 1 d . . . . .
C1_2 C 0.8324(6) 0.5589(5) 0.3742(5) 0.0583(11) Uani 1 1 d . . . . .
C2_2 C 0.9895(6) 0.5345(7) 0.3218(5) 0.0717(14) Uani 1 1 d . . . . .
H2_2 H 1.057034 0.605145 0.266054 0.086 Uiso 1 1 calc R U . . .
C3_2 C 1.0429(7) 0.4046(8) 0.3537(7) 0.0824(17) Uani 1 1 d . . . . .
H3_2 H 1.146108 0.385118 0.316939 0.099 Uiso 1 1 calc R U . . .
C4_2 C 0.9418(7) 0.3015(7) 0.4417(6) 0.0778(15) Uani 1 1 d . . . . .
H4_2 H 0.977384 0.213087 0.465787 0.093 Uiso 1 1 calc R U . . .
C5_2 C 0.7899(6) 0.3323(6) 0.4920(6) 0.0677(12) Uani 1 1 d . . . . .
H5_2 H 0.723234 0.264574 0.552958 0.081 Uiso 1 1 calc R U . . .
N1_2 N 0.7341(5) 0.4582(5) 0.4556(4) 0.0619(10) Uani 1 1 d . . . . .
N2 N 0.7778(5) 0.6928(5) 0.3457(4) 0.0617(10) Uani 1 1 d . . . . .
C8 C 0.7720(7) 0.7641(6) 0.2186(5) 0.0732(15) Uani 1 1 d . . . . .
H8A H 0.866834 0.745403 0.161243 0.088 Uiso 1 1 calc R U . . .
H8B H 0.769327 0.861539 0.206992 0.088 Uiso 1 1 calc R U . . .
C9 C 0.6263(6) 0.7187(5) 0.1914(5) 0.0636(12) Uani 1 1 d . . . . .
C10 C 0.5723(7) 0.7593(6) 0.0874(5) 0.0696(14) Uani 1 1 d . . . . .
H10 H 0.616504 0.825990 0.013904 0.083 Uiso 1 1 calc R U . . .
N3 N 0.5256(5) 0.6185(5) 0.2770(4) 0.0693(12) Uani 1 1 d . . . . .
N4 N 0.4122(6) 0.5958(5) 0.2290(4) 0.0697(12) Uani 1 1 d . . . . .
N5 N 0.4399(5) 0.6813(5) 0.1143(4) 0.0634(10) Uani 1 1 d . . . . .
C12 C 0.3380(7) 0.6801(6) 0.0378(5) 0.0699(14) Uani 1 1 d . . . . .
C13 C 0.2755(9) 0.8027(8) -0.0177(7) 0.0885(18) Uani 1 1 d . . . . .
H13 H 0.301757 0.883414 -0.005737 0.106 Uiso 1 1 calc R U . . .
C14 C 0.1733(11) 0.8025(11) -0.0912(8) 0.112(3) Uani 1 1 d . . . . .
H14 H 0.131139 0.883835 -0.129513 0.135 Uiso 1 1 calc R U . . .
C15 C 0.1343(10) 0.6831(13) -0.1076(8) 0.111(3) Uani 1 1 d . . . . .
H15 H 0.065769 0.683704 -0.156934 0.134 Uiso 1 1 calc R U . . .
C16 C 0.1962(9) 0.5613(11) -0.0511(8) 0.099(3) Uani 1 1 d . . . . .
H16 H 0.168906 0.480926 -0.063178 0.118 Uiso 1 1 calc R U . . .
C17 C 0.2986(7) 0.5577(8) 0.0235(7) 0.0798(16) Uani 1 1 d . . . . .
H17 H 0.339241 0.475944 0.062414 0.096 Uiso 1 1 calc R U . . .
B1_1 B 0.1794(10) 0.0251(9) 0.2237(8) 0.099(5) Uani 0.533(11) 1 d G U P A 1
F1_1 F 0.2065(17) 0.1719(10) 0.1786(10) 0.163(6) Uani 0.533(11) 1 d G U P A 1
F2_1 F 0.0855(15) -0.0159(16) 0.1533(13) 0.191(9) Uani 0.533(11) 1 d G . P A 1
F3_1 F 0.3313(13) -0.0422(15) 0.2091(17) 0.172(8) Uani 0.533(11) 1 d G U P A 1
F4_1 F 0.0943(17) -0.0133(14) 0.3540(8) 0.163(7) Uani 0.533(11) 1 d G U P A 1
B1_2 B 0.1726(11) -0.0112(9) 0.2154(9) 0.097(5) Uani 0.467(11) 1 d G U P A 2
F1_2 F 0.3375(12) -0.0111(16) 0.2208(17) 0.157(8) Uani 0.467(11) 1 d G U P A 2
F2_2 F 0.1142(18) -0.1508(10) 0.2487(12) 0.181(9) Uani 0.467(11) 1 d G . P A 2
F3_2 F 0.0770(16) 0.0567(14) 0.3016(12) 0.139(6) Uani 0.467(11) 1 d G U P A 2
F4_2 F 0.1616(16) 0.0605(14) 0.0905(9) 0.137(5) Uani 0.467(11) 1 d G U P A 2

loop_
_atom_site_aniso_label
_atom_site_aniso_U_11
_atom_site_aniso_U_22
_atom_site_aniso_U_33
_atom_site_aniso_U_23
_atom_site_aniso_U_13
_atom_site_aniso_U_12
Cu1 0.0404(5) 0.0608(6) 0.0701(6) -0.0198(5) 0.0001(4) -0.0145(4)
C1_1 0.047(2) 0.057(2) 0.072(3) -0.013(2) -0.018(2) -0.0130(19)
C2_1 0.056(3) 0.056(3) 0.097(4) -0.014(3) -0.020(3) -0.009(2)
C3_1 0.074(4) 0.066(3) 0.117(5) -0.036(3) -0.027(4) -0.010(3)
C4_1 0.077(4) 0.074(4) 0.087(4) -0.036(3) -0.021(3) 0.004(3)
C5_1 0.059(3) 0.069(3) 0.073(3) -0.024(2) -0.007(2) -0.006(2)
N1_1 0.0461(19) 0.062(2) 0.065(2) -0.0140(18) -0.0061(16) -0.0142(16)
C1_2 0.042(2) 0.065(3) 0.065(3) -0.018(2) -0.0070(18) -0.0087(19)
C2_2 0.047(2) 0.091(4) 0.069(3) -0.023(3) 0.002(2) -0.011(2)
C3_2 0.048(3) 0.111(5) 0.091(4) -0.043(4) -0.007(3) 0.003(3)
C4_2 0.057(3) 0.090(4) 0.091(4) -0.035(3) -0.017(3) 0.001(3)
C5_2 0.053(3) 0.062(3) 0.086(3) -0.023(3) -0.013(2) 0.000(2)
N1_2 0.0383(17) 0.069(2) 0.074(2) -0.022(2) -0.0025(16) -0.0113(17)
N2 0.051(2) 0.066(2) 0.058(2) -0.0081(18) -0.0042(17) -0.0170(18)
C8 0.068(3) 0.074(3) 0.064(3) -0.004(2) -0.006(2) -0.030(3)
C9 0.053(3) 0.062(3) 0.067(3) -0.014(2) -0.005(2) -0.014(2)
C10 0.073(3) 0.071(3) 0.053(2) -0.007(2) -0.002(2) -0.024(3)
N3 0.055(2) 0.072(3) 0.067(2) -0.001(2) -0.0117(19) -0.019(2)
N4 0.057(2) 0.076(3) 0.062(2) -0.004(2) -0.0043(19) -0.022(2)
N5 0.057(2) 0.073(3) 0.056(2) -0.0156(19) -0.0102(17) -0.0064(19)
C12 0.060(3) 0.086(4) 0.058(3) -0.024(3) 0.001(2) -0.013(3)
C13 0.086(4) 0.087(4) 0.084(4) -0.014(3) -0.018(3) -0.008(3)
C14 0.100(6) 0.132(8) 0.095(5) -0.001(5) -0.042(5) -0.017(5)
C15 0.078(5) 0.172(9) 0.082(4) -0.033(5) -0.015(4) -0.027(6)
C16 0.071(4) 0.141(7) 0.098(5) -0.065(5) -0.005(4) -0.020(4)
C17 0.056(3) 0.098(4) 0.087(4) -0.038(3) -0.005(3) -0.007(3)
B1_1 0.074(9) 0.146(11) 0.084(8) -0.028(9) -0.038(8) -0.013(8)
F1_1 0.182(14) 0.148(9) 0.124(9) -0.013(7) -0.008(9) 0.005(8)
F2_1 0.173(16) 0.26(2) 0.23(2) -0.17(2) -0.115(15) 0.071(15)
F3_1 0.105(8) 0.195(13) 0.30(2) -0.171(16) -0.084(10) 0.022(8)
F4_1 0.117(9) 0.231(17) 0.114(8) -0.001(8) -0.023(6) -0.077(11)
B1_2 0.071(9) 0.095(11) 0.108(10) -0.038(8) 0.026(8) -0.043(9)
F1_2 0.100(8) 0.200(17) 0.236(18) -0.170(16) -0.037(10) 0.021(9)
F2_2 0.180(17) 0.205(18) 0.136(12) -0.040(12) 0.007(11) -0.094(14)
F3_2 0.109(8) 0.180(15) 0.141(10) -0.092(12) -0.006(10) 0.022(10)
F4_2 0.118(10) 0.142(11) 0.118(7) -0.021(7) 0.013(7) -0.029(8)

loop_
_atom_type_symbol
_atom_type_description
_atom_type_scat_dispersion_real
_atom_type_scat_dispersion_imag
_atom_type_scat_source
C C 0.0181 0.0091 'International Tables Vol C Tables 4.2.6.8 and 6.1.1.4'
H H 0.0000 0.0000 'International Tables Vol C Tables 4.2.6.8 and 6.1.1.4'
B B 0.0090 0.0039 'International Tables Vol C Tables 4.2.6.8 and 6.1.1.4'
N N 0.0311 0.0180 'International Tables Vol C Tables 4.2.6.8 and 6.1.1.4'
F F 0.0727 0.0534 'International Tables Vol C Tables 4.2.6.8 and 6.1.1.4'
Cu Cu -1.9646 0.5888 'International Tables Vol C Tables 4.2.6.8 and 6.1.1.4'

loop_
_citation_id
_citation_doi
_citation_year
1 10.26434/chemrxiv.12117558.v1 2020

loop_
_geom_angle_atom_site_label_1
_geom_angle_atom_site_label_2
_geom_angle_atom_site_label_3
_geom_angle
_geom_angle_site_symmetry_1
_geom_angle_site_symmetry_3
_geom_angle_publ_flag
N1_1 Cu1 N1_1 180.0 2_666 . ?
N1_1 Cu1 N1_2 93.64(17) 2_666 . ?
N1_1 Cu1 N1_2 86.36(17) . . ?
N1_1 Cu1 N1_2 86.36(17) 2_666 2_666 ?
N1_1 Cu1 N1_2 93.64(17) . 2_666 ?
N1_2 Cu1 N1_2 180.0 . 2_666 ?
N1_1 C1_1 C2_1 120.8(5) . . ?
N1_1 C1_1 N2 119.8(4) . . ?
C2_1 C1_1 N2 119.4(5) . . ?
C3_1 C2_1 C1_1 118.7(5) . . ?
C2_1 C3_1 C4_1 120.4(5) . . ?
C5_1 C4_1 C3_1 118.0(6) . . ?
N1_1 C5_1 C4_1 122.4(5) . . ?
C5_1 N1_1 C1_1 119.6(5) . . ?
C5_1 N1_1 Cu1 123.1(3) . . ?
C1_1 N1_1 Cu1 117.3(4) . . ?
N1_2 C1_2 C2_2 121.3(5) . . ?
N1_2 C1_2 N2 119.4(4) . . ?
C2_2 C1_2 N2 119.2(5) . . ?
C3_2 C2_2 C1_2 118.7(5) . . ?
C2_2 C3_2 C4_2 119.7(6) . . ?
C5_2 C4_2 C3_2 118.9(7) . . ?
N1_2 C5_2 C4_2 121.6(6) . . ?
C1_2 N1_2 C5_2 119.7(4) . . ?
C1_2 N1_2 Cu1 116.9(4) . . ?
C5_2 N1_2 Cu1 122.9(3) . . ?
C1_2 N2 C1_1 120.1(4) . . ?
C1_2 N2 C8 119.7(5) . . ?
C1_1 N2 C8 118.0(5) . . ?
N2 C8 C9 110.5(4) . . ?
C10 C9 N3 108.2(5) . . ?
C10 C9 C8 130.6(5) . . ?
N3 C9 C8 121.1(5) . . ?
N5 C10 C9 104.8(4) . . ?
N4 N3 C9 108.9(5) . . ?
N3 N4 N5 107.0(4) . . ?
N4 N5 C10 111.1(4) . . ?
N4 N5 C12 120.4(4) . . ?
C10 N5 C12 128.5(5) . . ?
C17 C12 C13 121.8(6) . . ?
C17 C12 N5 119.9(6) . . ?
C13 C12 N5 118.3(6) . . ?
C14 C13 C12 118.9(8) . . ?
C15 C14 C13 120.2(9) . . ?
C14 C15 C16 120.5(8) . . ?
C15 C16 C17 120.8(8) . . ?
C12 C17 C16 117.8(8) . . ?
F2_1 B1_1 F3_1 109.5 . . ?
F2_1 B1_1 F4_1 109.5 . . ?
F3_1 B1_1 F4_1 109.5 . . ?
F2_1 B1_1 F1_1 109.5 . . ?
F3_1 B1_1 F1_1 109.5 . . ?
F4_1 B1_1 F1_1 109.5 . . ?
F4_2 B1_2 F2_2 109.5 . . ?
F4_2 B1_2 F1_2 109.5 . . ?
F2_2 B1_2 F1_2 109.5 . . ?
F4_2 B1_2 F3_2 109.5 . . ?
F2_2 B1_2 F3_2 109.5 . . ?
F1_2 B1_2 F3_2 109.5 . . ?

loop_
_geom_bond_atom_site_label_1
_geom_bond_atom_site_label_2
_geom_bond_distance
_geom_bond_site_symmetry_2
_geom_bond_publ_flag
Cu1 N1_1 2.022(4) 2_666 ?
Cu1 N1_1 2.022(4) . ?
Cu1 N1_2 2.025(4) . ?
Cu1 N1_2 2.025(4) 2_666 ?
C1_1 N1_1 1.336(6) . ?
C1_1 C2_1 1.395(7) . ?
C1_1 N2 1.408(7) . ?
C2_1 C3_1 1.353(10) . ?
C3_1 C4_1 1.380(10) . ?
C4_1 C5_1 1.369(8) . ?
C5_1 N1_1 1.328(7) . ?
C1_2 N1_2 1.341(6) . ?
C1_2 C2_2 1.390(7) . ?
C1_2 N2 1.404(7) . ?
C2_2 C3_2 1.367(10) . ?
C3_2 C4_2 1.393(10) . ?
C4_2 C5_2 1.363(8) . ?
C5_2 N1_2 1.345(7) . ?
N2 C8 1.464(7) . ?
C8 C9 1.512(8) . ?
C9 C10 1.360(8) . ?
C9 N3 1.365(6) . ?
C10 N5 1.353(7) . ?
N3 N4 1.316(7) . ?
N4 N5 1.337(7) . ?
N5 C12 1.416(8) . ?
C12 C17 1.389(9) . ?
C12 C13 1.390(10) . ?
C13 C14 1.389(11) . ?
C14 C15 1.369(13) . ?
C15 C16 1.385(13) . ?
C16 C17 1.391(11) . ?
B1_1 F2_1 1.4538 . ?
B1_1 F3_1 1.4539 . ?
B1_1 F4_1 1.4539 . ?
B1_1 F1_1 1.4539 . ?
B1_2 F4_2 1.4538 . ?
B1_2 F2_2 1.4538 . ?
B1_2 F1_2 1.4539 . ?
B1_2 F3_2 1.4539 . ?
